data_1563504
loop_
_publ_author_name
'Kyung Kim, Min'
'Woo Lee, Dong'
'Min Ok, Kang'

_publ_section_title
;
 In[NC5H3(CO2)2](OH2)F: A new layered indium-organic framework material
 (NC5H3(CO2)2=2,6-pyridinedicarboxylate)
;
_journal_issue 10
_journal_name_full 'Journal of Solid State Chemistry'
_journal_page_first 2406
_journal_page_last 2410
_journal_paper_doi 10.1016/j.jssc.2010.08.016
_journal_volume 183
_journal_year 2010
_chemical_formula_sum 'C7 H5 F In N O5'
_chemical_formula_weight 316.93
_space_group_IT_number 15
_space_group_name_Hall '-I 2ya'
_space_group_name_H-M_alt 'I 1 2/a 1'
_symmetry_cell_setting monoclinic
_symmetry_space_group_name_H-M 'I 1 2/a 1'
_atom_sites_solution_hydrogens geom
_atom_sites_solution_primary direct
_atom_sites_solution_secondary difmap
_cell_angle_alpha 90
_cell_angle_beta 100.66(3)
_cell_angle_gamma 90
_cell_formula_units_Z 8
_cell_length_a 12.929(3)
_cell_length_b 7.8554(16)
_cell_length_c 17.740(4)
_cell_measurement_temperature 293.0(2)
_cell_volume 1770.6(7)
_computing_structure_refinement 'SHELXL-97 (Sheldrick, 1997)'
_diffrn_ambient_temperature 298.0(2)
_diffrn_measured_fraction_theta_full 0.967
_diffrn_measured_fraction_theta_max 0.967
_diffrn_measurement_device_type 'Bruker SMART APEX'
_diffrn_measurement_method CCD
_diffrn_radiation_monochromator graphite
_diffrn_radiation_type MoK\a
_diffrn_radiation_wavelength 0.71073
_diffrn_reflns_av_R_equivalents 0.0194
_diffrn_reflns_av_unetI/netI 0.0263
_diffrn_reflns_limit_h_max 16
_diffrn_reflns_limit_h_min -14
_diffrn_reflns_limit_k_max 10
_diffrn_reflns_limit_k_min -8
_diffrn_reflns_limit_l_max 18
_diffrn_reflns_limit_l_min -23
_diffrn_reflns_number 5702
_diffrn_reflns_theta_full 27.49
_diffrn_reflns_theta_max 27.49
_diffrn_reflns_theta_min 2.34
_exptl_absorpt_coefficient_mu 2.702
_exptl_absorpt_correction_T_max 0.76
_exptl_absorpt_correction_T_min 0.68
_exptl_absorpt_correction_type empirical
_exptl_absorpt_process_details
; 
 SADABS(Blessing, 1995) 
;
_exptl_crystal_colour Colorless
_exptl_crystal_density_diffrn 2.498
_exptl_crystal_density_method 'not measured'
_exptl_crystal_description Rod
_exptl_crystal_F_000 1280
_exptl_crystal_size_max 0.22
_exptl_crystal_size_mid 0.12
_exptl_crystal_size_min 0.12
_refine_diff_density_max 1.33
_refine_diff_density_min -1.473
_refine_diff_density_rms 0.314
_refine_ls_extinction_coef 0.00140(11)
_refine_ls_extinction_expression Fc^*^=kFc[1+0.001xFc^2^\l^3^/sin(2\q)]^-1/4^
_refine_ls_extinction_method SHELXL
_refine_ls_goodness_of_fit_ref 1.316
_refine_ls_matrix_type full
_refine_ls_number_parameters 137
_refine_ls_number_reflns 1961
_refine_ls_number_restraints 0
_refine_ls_restrained_S_all 1.316
_refine_ls_R_factor_all 0.0455
_refine_ls_R_factor_gt 0.0319
_refine_ls_shift/su_max 0
_refine_ls_shift/su_mean 0
_refine_ls_structure_factor_coef Fsqd
_refine_ls_weighting_details 'calc w=1/[\s^2^(Fo^2^)+(0.0000P)^2^+57.5147P] where P=(Fo^2^+2Fc^2^)/3'
_refine_ls_weighting_scheme calc
_refine_ls_wR_factor_gt 0.0635
_refine_ls_wR_factor_ref 0.1109
_reflns_number_gt 1738
_reflns_number_total 1961
_reflns_threshold_expression >2\(I)
_cod_data_source_file JSSC-2010-183-2406.cif
_cod_data_source_block In[NC5H3(CO2)2](OH2)F
_cod_depositor_comments
;
The following automatic conversions were performed:

data item '_exptl_absorpt_correction_type' value 'EMPIRICAL' was
changed to 'empirical' in accordance with the built-in table derived
from the CIF Core dictionary named 'cif_core.dic' version 2.4.5 last
updated on 2014-11-21.

data item '_symmetry_cell_setting' value 'Monoclinic' was changed to
'monoclinic' in accordance with the built-in table derived from the
CIF Core dictionary named 'cif_core.dic' version 2.4.5 last updated
on 2014-11-21.

Automatic conversion script
Id: cif_fix_values 8369 2020-08-20 11:38:08Z andrius 
;
_cod_original_cell_volume 1770.6(6)
_cod_original_sg_symbol_H-M 'I 2/a'
_cod_database_code 1563504

loop_
_symmetry_equiv_pos_as_xyz
'x, y, z'
'-x+1/2, y, -z'
'x+1/2, y+1/2, z+1/2'
'-x+1, y+1/2, -z+1/2'
'-x, -y, -z'
'x-1/2, -y, z'
'-x+1/2, -y+1/2, -z+1/2'
'x, -y+1/2, z+1/2'

loop_
_atom_site_label
_atom_site_type_symbol
_atom_site_fract_x
_atom_site_fract_y
_atom_site_fract_z
_atom_site_U_iso_or_equiv
_atom_site_adp_type
_atom_site_occupancy
_atom_site_symmetry_multiplicity
_atom_site_calc_flag
_atom_site_refinement_flags
_atom_site_disorder_assembly
_atom_site_disorder_group
In1 In 0.65923(4) 0.05099(6) 0.25144(3) 0.01451(18) Uani 1 1 d . . .
N1 N 0.5325(5) 0.0850(7) 0.1467(3) 0.0163(12) Uani 1 1 d . . .
C8 C 0.4659(6) -0.1777(9) 0.1841(4) 0.0155(14) Uani 1 1 d . . .
C2 C 0.4595(5) -0.0333(9) 0.1269(4) 0.0158(14) Uani 1 1 d . . .
C6 C 0.5335(5) 0.2227(9) 0.1032(4) 0.0170(14) Uani 1 1 d . . .
C5 C 0.4600(6) 0.2453(10) 0.0350(4) 0.0217(15) Uani 1 1 d . . .
H4 H 0.4604 0.3434 0.0057 0.026 Uiso 1 1 calc R . .
C4 C 0.3868(6) 0.1180(10) 0.0126(4) 0.0221(16) Uani 1 1 d . . .
H5 H 0.339 0.1274 -0.0333 0.026 Uiso 1 1 calc R . .
C3 C 0.3853(6) -0.0239(10) 0.0591(4) 0.0224(16) Uani 1 1 d . . .
H6 H 0.3363 -0.1103 0.0454 0.027 Uiso 1 1 calc R . .
C7 C 0.8818(6) 0.1476(10) 0.3691(4) 0.0219(16) Uani 1 1 d . . .
O1 O 0.8158(4) 0.1890(6) 0.3085(3) 0.0142(10) Uani 1 1 d . . .
O2 O 0.6010(4) 0.2049(6) 0.3328(3) 0.0225(11) Uani 1 1 d . . .
O3 O 0.5345(4) -0.1673(7) 0.2423(3) 0.0243(12) Uani 1 1 d . . .
O4 O 0.8798(6) 0.0203(9) 0.4077(4) 0.050(2) Uani 1 1 d . . .
F1 F 0.7465(4) -0.0640(6) 0.1818(2) 0.0236(9) Uani 1 1 d . . .
OW1 O 0.7100(4) -0.1263(6) 0.3436(3) 0.0208(11) Uani 1 1 d . . .

loop_
_atom_site_aniso_label
_atom_site_aniso_U_11
_atom_site_aniso_U_22
_atom_site_aniso_U_33
_atom_site_aniso_U_23
_atom_site_aniso_U_13
_atom_site_aniso_U_12
In1 0.0161(3) 0.0106(3) 0.0160(3) 0.00055(18) 0.00102(18) 0.00035(18)
N1 0.019(3) 0.012(3) 0.017(3) 0.007(2) 0.000(2) 0.001(2)
C8 0.026(4) 0.011(3) 0.009(3) 0.000(2) 0.005(3) -0.002(3)
C2 0.016(3) 0.015(3) 0.019(3) 0.001(3) 0.010(3) -0.003(3)
C6 0.011(3) 0.020(4) 0.019(3) -0.002(3) 0.003(3) -0.001(3)
C5 0.020(4) 0.020(4) 0.023(4) 0.010(3) 0.000(3) 0.006(3)
C4 0.022(4) 0.025(4) 0.017(4) 0.001(3) -0.004(3) -0.001(3)
C3 0.023(4) 0.021(4) 0.021(4) 0.001(3) 0.001(3) -0.002(3)
C7 0.037(4) 0.017(4) 0.009(3) 0.008(3) -0.001(3) -0.002(3)
O1 0.016(2) 0.020(2) 0.007(2) 0.0018(18) 0.0040(17) 0.0032(19)
O2 0.026(3) 0.010(2) 0.030(3) -0.004(2) 0.001(2) 0.009(2)
O3 0.022(3) 0.022(3) 0.026(3) 0.012(2) -0.002(2) -0.010(2)
O4 0.055(4) 0.038(4) 0.044(4) 0.025(3) -0.027(3) -0.028(3)
F1 0.030(2) 0.020(2) 0.023(2) 0.0001(18) 0.0090(18) 0.0035(19)
OW1 0.021(3) 0.014(2) 0.025(3) 0.005(2) -0.001(2) 0.002(2)

loop_
_atom_type_symbol
_atom_type_description
_atom_type_scat_dispersion_real
_atom_type_scat_dispersion_imag
_atom_type_scat_source
C C 0.0033 0.0016 'International Tables Vol C Tables 4.2.6.8 and 6.1.1.4'
O O 0.0106 0.006 'International Tables Vol C Tables 4.2.6.8 and 6.1.1.4'
F F 0.0171 0.0103 'International Tables Vol C Tables 4.2.6.8 and 6.1.1.4'
In In -0.7276 1.31 'International Tables Vol C Tables 4.2.6.8 and 6.1.1.4'
N N 0.0061 0.0033 'International Tables Vol C Tables 4.2.6.8 and 6.1.1.4'
H H 0 0 'International Tables Vol C Tables 4.2.6.8 and 6.1.1.4'

loop_
_geom_angle_atom_site_label_1
_geom_angle_atom_site_label_2
_geom_angle_atom_site_label_3
_geom_angle
_geom_angle_site_symmetry_1
_geom_angle_site_symmetry_3
F1 In1 O2 166.4(2) . .
F1 In1 OW1 92.79(19) . .
O2 In1 OW1 87.1(2) . .
F1 In1 N1 87.2(2) . .
O2 In1 N1 101.4(2) . .
OW1 In1 N1 140.8(2) . .
F1 In1 O3 94.9(2) . .
O2 In1 O3 97.9(2) . .
OW1 In1 O3 71.82(19) . .
N1 In1 O3 69.1(2) . .
F1 In1 O1 88.43(17) . 7_655
O2 In1 O1 84.76(19) . 7_655
OW1 In1 O1 148.86(18) . 7_655
N1 In1 O1 70.37(19) . 7_655
O3 In1 O1 139.09(17) . 7_655
F1 In1 O1 86.35(17) . .
O2 In1 O1 80.22(18) . .
OW1 In1 O1 81.63(18) . .
N1 In1 O1 137.40(19) . .
O3 In1 O1 153.45(17) . .
O1 In1 O1 67.39(19) 7_655 .
C2 N1 C6 120.0(6) . .
C2 N1 In1 120.6(5) . .
C6 N1 In1 119.4(5) . .
O3 C8 O2 127.0(6) . 4_545
O3 C8 C2 117.0(6) . .
O2 C8 C2 116.0(6) 4_545 .
N1 C2 C3 122.2(7) . .
N1 C2 C8 113.6(6) . .
C3 C2 C8 124.1(6) . .
N1 C6 C5 121.7(7) . .
N1 C6 C7 116.4(6) . 7_655
C5 C6 C7 122.0(7) . 7_655
C4 C5 C6 118.3(7) . .
C5 C4 C3 119.5(7) . .
C4 C3 C2 118.1(7) . .
O4 C7 O1 126.9(7) . .
O4 C7 C6 117.5(7) . 7_655
O1 C7 C6 115.5(6) . 7_655
C7 O1 In1 118.2(5) . 7_655
C7 O1 In1 128.9(5) . .
In1 O1 In1 112.61(19) 7_655 .
C8 O2 In1 124.6(5) 4 .
C8 O3 In1 119.1(4) . .

loop_
_geom_bond_atom_site_label_1
_geom_bond_atom_site_label_2
_geom_bond_distance
_geom_bond_site_symmetry_2
In1 F1 2.033(4) .
In1 O2 2.125(5) .
In1 OW1 2.156(5) .
In1 N1 2.254(6) .
In1 O3 2.339(5) .
In1 O1 2.352(5) 7_655
In1 O1 2.354(5) .
N1 C2 1.325(9) .
N1 C6 1.331(9) .
C8 O3 1.234(9) .
C8 O2 1.262(8) 4_545
C8 C2 1.513(9) .
C2 C3 1.395(10) .
C6 C5 1.404(10) .
C6 C7 1.510(10) 7_655
C5 C4 1.383(11) .
C4 C3 1.390(11) .
C7 O4 1.215(9) .
C7 O1 1.285(8) .
C7 C6 1.510(10) 7_655
O1 In1 2.352(5) 7_655
O2 C8 1.262(8) 4
